data_1527525
loop_
_publ_author_name
'Hong, H.Y.-P.'
'Steinfink, H.'

_publ_section_title
;
 The Crystal Chemistry of Phases in the Ba-Fe-S and Se Systems
;
_journal_name_full 'Journal of Solid State Chemistry'
_journal_page_first 93
_journal_page_last 104
_journal_volume 5
_journal_year 1972
_chemical_formula_sum 'Ba6 Fe8 S15'
_space_group_IT_number 87
_symmetry_space_group_name_Hall '-I 4'
_symmetry_space_group_name_H-M 'I 4/m'
_cell_angle_alpha 90
_cell_angle_beta 90
_cell_angle_gamma 90
_cell_formula_units_Z 2
_cell_length_a 11.408
_cell_length_b 11.408
_cell_length_c 10.256
_cell_volume 1334.741
_citation_journal_id_ASTM JSSCBI
_cod_data_source_file Hong_JSSCBI_1972_1983.cif
_cod_data_source_block Ba6Fe8S15
_cod_database_code 1527525

loop_
_symmetry_equiv_pos_as_xyz
x,y,z
-y,x,z
-x,-y,z
y,-x,z
-x,-y,-z
y,-x,-z
x,y,-z
-y,x,-z
x+1/2,y+1/2,z+1/2
-y+1/2,x+1/2,z+1/2
-x+1/2,-y+1/2,z+1/2
y+1/2,-x+1/2,z+1/2
-x+1/2,-y+1/2,-z+1/2
y+1/2,-x+1/2,-z+1/2
x+1/2,y+1/2,-z+1/2
-y+1/2,x+1/2,-z+1/2

loop_
_atom_site_label
_atom_site_type_symbol
_atom_site_fract_x
_atom_site_fract_y
_atom_site_fract_z
_atom_site_occupancy
_atom_site_U_iso_or_equiv
S2 S-2 0.3035 0.3951 0 1 0.0
S1 S-2 0.079 0.27 0.2266 1 0.0
S4 S-2 0 0 0 1 0.0
Fe1 Fe+2 0.1537 0.4384 0.1365 1 0.0
Ba2 Ba+2 0.2484 0.1304 0 1 0.0
Ba1 Ba+2 0 0 0.3044 1 0.0
S3 S-2 0 0.5 0.5 1 0.0
